data_4065348
loop_
_publ_author_name
'Wooles, Ashley J.'
'Gregson, Matthew'
'Robinson, Sarah'
'Cooper, Oliver J.'
'Mills, David P.'
'Lewis, William'
'Blake, Alexander J.'
'Liddle, Stephen T.'

_publ_section_title
;
 Group 1 Bis(iminophosphorano)methanides, Part 2:N-Aryl Derivatives of the
 Sterically Demanding Methanes H2C(PPh2NR)2(R = 2,4,6-trimethylphenyl or
 2,6-diisopropylphenyl)
;
_journal_issue 20
_journal_name_full Organometallics
_journal_page_first 5326
_journal_paper_doi 10.1021/om200729x
_journal_volume 30
_journal_year 2011
_chemical_formula_moiety 'C61 H79 N2 O3 P2 Rb, C4 H8 O'
_chemical_formula_sum 'C65 H87 N2 O4 P2 Rb'
_chemical_formula_weight 1107.78
_chemical_name_systematic
; 
 ? 
;
_space_group_IT_number 2
_symmetry_cell_setting triclinic
_symmetry_space_group_name_Hall '-P 1'
_symmetry_space_group_name_H-M 'P -1'
_atom_sites_solution_hydrogens 'geom, Me from difmap'
_atom_sites_solution_primary direct
_atom_sites_solution_secondary difmap
_audit_creation_method 'enCIFer editing of SHELXL97 CIF output'
_cell_angle_alpha 95.281(2)
_cell_angle_beta 106.173(2)
_cell_angle_gamma 111.971(2)
_cell_formula_units_Z 2
_cell_length_a 12.7002(18)
_cell_length_b 13.3967(19)
_cell_length_c 20.018(3)
_cell_measurement_reflns_used 8453
_cell_measurement_temperature 90(2)
_cell_measurement_theta_max 27.56
_cell_measurement_theta_min 2.31
_cell_volume 2959.0(7)
_computing_cell_refinement 'Bruker SAINT version 6.36A (Bruker, 2000)'
_computing_data_collection 'Bruker SMART version 5.625 (Bruker, 2001)'
_computing_data_reduction 'Bruker SAINT; SHELXTL (Sheldrick, 2008)'
_computing_molecular_graphics 'SHELXTL (Sheldrick, 2008)'
_computing_publication_material 'enCIFer (Allen et al., 2004); PLATON (Spek, 2009)'
_computing_structure_refinement 'SHELXL97 (Sheldrick, 2008)'
_computing_structure_solution 'Bruker SHELXTL (Sheldrick, 2008)'
_diffrn_ambient_temperature 90(2)
_diffrn_measured_fraction_theta_full 0.975
_diffrn_measured_fraction_theta_max 0.975
_diffrn_measurement_device_type 'Bruker SMART APEX CCD diffractometer'
_diffrn_measurement_method '\w rotation with narrow frames'
_diffrn_radiation_monochromator graphite
_diffrn_radiation_source 'normal-focus sealed tube'
_diffrn_radiation_type MoK\a
_diffrn_radiation_wavelength 0.71073
_diffrn_reflns_av_R_equivalents 0.037
_diffrn_reflns_av_sigmaI/netI 0.063
_diffrn_reflns_limit_h_max 16
_diffrn_reflns_limit_h_min -16
_diffrn_reflns_limit_k_max 17
_diffrn_reflns_limit_k_min -17
_diffrn_reflns_limit_l_max 26
_diffrn_reflns_limit_l_min -26
_diffrn_reflns_number 26226
_diffrn_reflns_theta_full 27.67
_diffrn_reflns_theta_max 27.67
_diffrn_reflns_theta_min 1.90
_diffrn_standards_decay_% 0
_diffrn_standards_number 0
_exptl_absorpt_coefficient_mu 0.939
_exptl_absorpt_correction_T_max 0.746
_exptl_absorpt_correction_T_min 0.583
_exptl_absorpt_correction_type multi-scan
_exptl_absorpt_process_details 'SADABS 2007/2'
_exptl_crystal_colour colourless
_exptl_crystal_density_diffrn 1.243
_exptl_crystal_density_method 'not measured'
_exptl_crystal_description block
_exptl_crystal_F_000 1180
_exptl_crystal_size_max 0.35
_exptl_crystal_size_mid 0.16
_exptl_crystal_size_min 0.15
_refine_diff_density_max 2.12
_refine_diff_density_min -0.98
_refine_diff_density_rms 0.11
_refine_ls_extinction_method none
_refine_ls_goodness_of_fit_ref 1.02
_refine_ls_hydrogen_treatment constr
_refine_ls_matrix_type full
_refine_ls_number_parameters 712
_refine_ls_number_reflns 13495
_refine_ls_number_restraints 36
_refine_ls_restrained_S_all 1.02
_refine_ls_R_factor_all 0.0854
_refine_ls_R_factor_gt 0.0593
_refine_ls_shift/su_max 0.002
_refine_ls_shift/su_mean 0.000
_refine_ls_structure_factor_coef Fsqd
_refine_ls_weighting_details 'calc w=1/[\s^2^(Fo^2^)+(0.112P)^2^+0.716P] where P=(Fo^2^+2Fc^2^)/3'
_refine_ls_weighting_scheme calc
_refine_ls_wR_factor_gt 0.157
_refine_ls_wR_factor_ref 0.175
_reflns_number_gt 9969
_reflns_number_total 13495
_reflns_threshold_expression I>2\s(I)
_cod_data_source_file om200729x_si_001.cif
_cod_data_source_block 7
_cod_original_sg_symbol_Hall '-P 1  '
_cod_database_code 4065348

loop_
_symmetry_equiv_pos_as_xyz
'x, y, z'
'-x, -y, -z'

loop_
_atom_site_label
_atom_site_type_symbol
_atom_site_fract_x
_atom_site_fract_y
_atom_site_fract_z
_atom_site_U_iso_or_equiv
_atom_site_adp_type
_atom_site_occupancy
_atom_site_symmetry_multiplicity
_atom_site_calc_flag
_atom_site_refinement_flags
_atom_site_disorder_assembly
_atom_site_disorder_group
Rb1 Rb 0.66828(3) 0.49600(2) 0.741919(17) 0.02564(10) Uani 1 1 d . . .
C1 C 0.9167(3) 0.7912(2) 0.86071(16) 0.0198(6) Uani 1 1 d . . .
H1 H 0.9731 0.8050 0.9069 0.024 Uiso 1 1 calc R . .
P1 P 0.78028(7) 0.78995(6) 0.85942(4) 0.01795(16) Uani 1 1 d . . .
C2 C 0.7785(3) 0.9269(2) 0.86566(16) 0.0209(6) Uani 1 1 d . . .
C3 C 0.8829(3) 1.0208(3) 0.90633(17) 0.0243(6) Uani 1 1 d . . .
H3 H 0.9544 1.0128 0.9298 0.029 Uiso 1 1 calc R . .
C4 C 0.8841(3) 1.1250(3) 0.91315(19) 0.0292(7) Uani 1 1 d . . .
H4 H 0.9557 1.1875 0.9411 0.035 Uiso 1 1 calc R . .
C5 C 0.7794(3) 1.1375(3) 0.8786(2) 0.0338(8) Uani 1 1 d . . .
H5 H 0.7797 1.2088 0.8820 0.041 Uiso 1 1 calc R . .
C6 C 0.6755(3) 1.0454(3) 0.8394(2) 0.0344(8) Uani 1 1 d . . .
H6 H 0.6037 1.0537 0.8167 0.041 Uiso 1 1 calc R . .
C7 C 0.6742(3) 0.9408(3) 0.83256(18) 0.0268(7) Uani 1 1 d . . .
H7 H 0.6019 0.8783 0.8052 0.032 Uiso 1 1 calc R . .
C8 C 0.7832(2) 0.7687(2) 0.94964(16) 0.0198(6) Uani 1 1 d . . .
C9 C 0.7781(3) 0.8416(3) 1.00135(17) 0.0233(6) Uani 1 1 d . . .
H9 H 0.7712 0.9069 0.9904 0.028 Uiso 1 1 calc R . .
C10 C 0.7828(3) 0.8214(3) 1.06908(17) 0.0260(7) Uani 1 1 d . . .
H10 H 0.7814 0.8734 1.1041 0.031 Uiso 1 1 calc R . .
C11 C 0.7895(3) 0.7250(3) 1.08476(18) 0.0272(7) Uani 1 1 d . . .
H11 H 0.7927 0.7107 1.1307 0.033 Uiso 1 1 calc R . .
C12 C 0.7916(3) 0.6490(3) 1.03345(18) 0.0270(7) Uani 1 1 d . . .
H12 H 0.7950 0.5824 1.0441 0.032 Uiso 1 1 calc R . .
C13 C 0.7885(3) 0.6709(2) 0.96640(17) 0.0230(6) Uani 1 1 d . . .
H13 H 0.7900 0.6189 0.9315 0.028 Uiso 1 1 calc R . .
N1 N 0.6707(2) 0.7024(2) 0.79419(14) 0.0204(5) Uani 1 1 d . . .
C14 C 0.5503(3) 0.6835(2) 0.75895(16) 0.0207(6) Uani 1 1 d . . .
C15 C 0.4564(3) 0.6286(2) 0.78672(17) 0.0221(6) Uani 1 1 d . . .
C16 C 0.3375(3) 0.6054(3) 0.74718(18) 0.0263(7) Uani 1 1 d . . .
H16 H 0.2757 0.5711 0.7663 0.032 Uiso 1 1 calc R . .
C17 C 0.3061(3) 0.6305(3) 0.68106(18) 0.0273(7) Uani 1 1 d . . .
H17 H 0.2242 0.6131 0.6549 0.033 Uiso 1 1 calc R . .
C18 C 0.3964(3) 0.6813(3) 0.65382(18) 0.0277(7) Uani 1 1 d . . .
H18 H 0.3756 0.6989 0.6084 0.033 Uiso 1 1 calc R . .
C19 C 0.5175(3) 0.7077(3) 0.69119(17) 0.0243(6) Uani 1 1 d . . .
C20 C 0.6124(3) 0.7637(3) 0.65744(18) 0.0295(7) Uani 1 1 d . . .
H20 H 0.6938 0.7880 0.6945 0.035 Uiso 1 1 calc R . .
C21 C 0.6033(4) 0.6813(3) 0.5952(2) 0.0385(8) Uani 1 1 d . . .
H1A H 0.6184 0.6204 0.6129 0.058 Uiso 1 1 calc R . .
H21B H 0.6632 0.7187 0.5735 0.058 Uiso 1 1 calc R . .
H21A H 0.5222 0.6522 0.5595 0.058 Uiso 1 1 calc R . .
C22 C 0.6039(4) 0.8655(3) 0.6327(2) 0.0426(9) Uani 1 1 d . . .
H22B H 0.6708 0.9016 0.6155 0.064 Uiso 1 1 calc R . .
H22C H 0.6085 0.9169 0.6727 0.064 Uiso 1 1 calc R . .
H22A H 0.5271 0.8434 0.5940 0.064 Uiso 1 1 calc R . .
C23 C 0.4853(3) 0.5989(3) 0.85859(17) 0.0245(6) Uani 1 1 d . . .
H23 H 0.5711 0.6084 0.8738 0.029 Uiso 1 1 calc R . .
C24 C 0.4745(3) 0.6763(3) 0.91477(19) 0.0359(8) Uani 1 1 d . . .
H24B H 0.5256 0.7529 0.9163 0.054 Uiso 1 1 calc R . .
H24C H 0.5005 0.6594 0.9616 0.054 Uiso 1 1 calc R . .
H24A H 0.3903 0.6662 0.9024 0.054 Uiso 1 1 calc R . .
C25 C 0.4064(3) 0.4792(3) 0.8566(2) 0.0361(8) Uani 1 1 d . . .
H25B H 0.3216 0.4675 0.8418 0.054 Uiso 1 1 calc R . .
H25C H 0.4302 0.4640 0.9041 0.054 Uiso 1 1 calc R . .
H25A H 0.4169 0.4295 0.8225 0.054 Uiso 1 1 calc R . .
P2 P 0.96730(6) 0.77120(6) 0.79121(4) 0.01788(16) Uani 1 1 d . . .
C26 C 1.1322(3) 0.8284(2) 0.83193(16) 0.0194(6) Uani 1 1 d . . .
C27 C 1.1945(3) 0.8988(2) 0.89923(17) 0.0235(6) Uani 1 1 d . . .
H27 H 1.1510 0.9177 0.9261 0.028 Uiso 1 1 calc R . .
C28 C 1.3201(3) 0.9416(3) 0.92739(18) 0.0285(7) Uani 1 1 d . . .
H28 H 1.3619 0.9892 0.9734 0.034 Uiso 1 1 calc R . .
C29 C 1.3842(3) 0.9146(3) 0.88798(18) 0.0278(7) Uani 1 1 d . . .
H29 H 1.4698 0.9439 0.9070 0.033 Uiso 1 1 calc R . .
C30 C 1.3233(3) 0.8455(3) 0.82151(18) 0.0269(7) Uani 1 1 d . . .
H30 H 1.3673 0.8272 0.7948 0.032 Uiso 1 1 calc R . .
C31 C 1.1983(3) 0.8020(3) 0.79298(17) 0.0233(6) Uani 1 1 d . . .
H31 H 1.1573 0.7543 0.7470 0.028 Uiso 1 1 calc R . .
C32 C 0.9503(3) 0.8687(3) 0.73536(17) 0.0220(6) Uani 1 1 d . . .
C33 C 0.9209(3) 0.8428(3) 0.66192(19) 0.0326(8) Uani 1 1 d . . .
H33 H 0.9023 0.7703 0.6385 0.039 Uiso 1 1 calc R . .
C34 C 0.9185(4) 0.9227(3) 0.6222(2) 0.0442(10) Uani 1 1 d . . .
H34 H 0.8979 0.9041 0.5719 0.053 Uiso 1 1 calc R . .
C35 C 0.9457(3) 1.0285(3) 0.6554(2) 0.0394(9) Uani 1 1 d . . .
H35 H 0.9442 1.0826 0.6281 0.047 Uiso 1 1 calc R . .
C36 C 0.9751(3) 1.0554(3) 0.7284(2) 0.0360(8) Uani 1 1 d . . .
H36 H 0.9932 1.1280 0.7514 0.043 Uiso 1 1 calc R . .
C37 C 0.9781(3) 0.9762(3) 0.76825(19) 0.0276(7) Uani 1 1 d . . .
H37 H 0.9994 0.9955 0.8186 0.033 Uiso 1 1 calc R . .
N2 N 0.9160(2) 0.6544(2) 0.73847(13) 0.0200(5) Uani 1 1 d . . .
C38 C 0.9554(3) 0.5699(2) 0.73619(16) 0.0209(6) Uani 1 1 d . . .
C39 C 0.9433(3) 0.5162(3) 0.66786(17) 0.0229(6) Uani 1 1 d . . .
C40 C 0.9856(3) 0.4347(3) 0.66175(18) 0.0262(7) Uani 1 1 d . . .
H40 H 0.9800 0.4019 0.6160 0.031 Uiso 1 1 calc R . .
C41 C 1.0358(3) 0.4005(3) 0.72117(18) 0.0261(7) Uani 1 1 d . . .
H41 H 1.0662 0.3463 0.7166 0.031 Uiso 1 1 calc R . .
C42 C 1.0407(3) 0.4468(3) 0.78694(18) 0.0244(6) Uani 1 1 d . . .
H42 H 1.0722 0.4215 0.8275 0.029 Uiso 1 1 calc R . .
C43 C 1.0008(3) 0.5296(2) 0.79607(16) 0.0214(6) Uani 1 1 d . . .
C44 C 0.8872(3) 0.5488(3) 0.60052(17) 0.0253(7) Uani 1 1 d . . .
H44 H 0.8461 0.5945 0.6136 0.030 Uiso 1 1 calc R . .
C45 C 0.9854(3) 0.6209(3) 0.5736(2) 0.0376(9) Uani 1 1 d . . .
H45A H 1.0276 0.5785 0.5605 0.056 Uiso 1 1 calc R . .
H45C H 1.0430 0.6860 0.6114 0.056 Uiso 1 1 calc R . .
H45B H 0.9483 0.6444 0.5318 0.056 Uiso 1 1 calc R . .
C46 C 0.7918(3) 0.4495(3) 0.5416(2) 0.0399(9) Uani 1 1 d . . .
H46C H 0.7539 0.4754 0.5013 0.060 Uiso 1 1 calc R . .
H46B H 0.7303 0.4044 0.5600 0.060 Uiso 1 1 calc R . .
H46A H 0.8302 0.4052 0.5256 0.060 Uiso 1 1 calc R . .
C47 C 1.0026(3) 0.5689(3) 0.87025(16) 0.0240(6) Uani 1 1 d . . .
H47 H 0.9675 0.6245 0.8672 0.029 Uiso 1 1 calc R . .
C48 C 1.1304(3) 0.6252(3) 0.92566(18) 0.0299(7) Uani 1 1 d . . .
H48A H 1.1639 0.5705 0.9339 0.045 Uiso 1 1 calc R . .
H48C H 1.1270 0.6576 0.9705 0.045 Uiso 1 1 calc R . .
H48B H 1.1819 0.6834 0.9080 0.045 Uiso 1 1 calc R . .
C49 C 0.9232(3) 0.4734(3) 0.89616(19) 0.0294(7) Uani 1 1 d . . .
H1B H 0.8412 0.4387 0.8613 0.044 Uiso 1 1 calc R . .
H49B H 0.9208 0.5020 0.9423 0.044 Uiso 1 1 calc R . .
H49A H 0.9571 0.4186 0.9014 0.044 Uiso 1 1 calc R . .
O1 O 0.6279(2) 0.2933(2) 0.65585(14) 0.0359(6) Uani 1 1 d . . .
C50 C 0.7203(3) 0.2602(3) 0.6917(2) 0.0349(8) Uani 1 1 d . . .
H50A H 0.7024 0.2272 0.7317 0.042 Uiso 1 1 calc R . .
H50B H 0.8001 0.3240 0.7105 0.042 Uiso 1 1 calc R . .
C51 C 0.7181(4) 0.1756(3) 0.6349(3) 0.0511(11) Uani 1 1 d . . .
H51A H 0.7668 0.2114 0.6058 0.061 Uiso 1 1 calc R . .
H51B H 0.7477 0.1231 0.6561 0.061 Uiso 1 1 calc R . .
C52 C 0.5849(4) 0.1190(4) 0.5912(3) 0.0722(17) Uani 1 1 d . . .
H52A H 0.5726 0.0909 0.5408 0.087 Uiso 1 1 calc R . .
H52B H 0.5425 0.0567 0.6107 0.087 Uiso 1 1 calc R . .
C53 C 0.5409(4) 0.2069(3) 0.5972(2) 0.0441(9) Uani 1 1 d . . .
H53A H 0.5303 0.2349 0.5528 0.053 Uiso 1 1 calc R . .
H53B H 0.4622 0.1770 0.6048 0.053 Uiso 1 1 calc R . .
O2 O 0.3972(2) 0.3660(2) 0.66489(13) 0.0346(6) Uani 1 1 d . . .
C54 C 0.2779(3) 0.3223(3) 0.6713(2) 0.0364(8) Uani 1 1 d . . .
H54B H 0.2702 0.3774 0.7039 0.044 Uiso 1 1 calc R . .
H54A H 0.2638 0.2548 0.6906 0.044 Uiso 1 1 calc R . .
C55 C 0.1875(4) 0.2959(4) 0.5973(2) 0.0512(11) Uani 1 1 d . . .
H55B H 0.1522 0.3505 0.5925 0.061 Uiso 1 1 calc R . .
H55A H 0.1216 0.2213 0.5865 0.061 Uiso 1 1 calc R . .
C56 C 0.2611(3) 0.3020(4) 0.5483(2) 0.0399(9) Uani 1 1 d . . .
H56A H 0.2645 0.2306 0.5349 0.048 Uiso 1 1 calc R . .
H56B H 0.2289 0.3255 0.5045 0.048 Uiso 1 1 calc R . .
C57 C 0.3837(3) 0.3895(3) 0.5962(2) 0.0370(8) Uani 1 1 d . . .
H57A H 0.4486 0.3851 0.5796 0.044 Uiso 1 1 calc R . .
H57B H 0.3860 0.4643 0.5967 0.044 Uiso 1 1 calc R . .
O3 O 0.5975(2) 0.3334(2) 0.82883(13) 0.0363(6) Uani 1 1 d . . .
C58 C 0.6075(3) 0.3309(3) 0.90238(19) 0.0343(8) Uani 1 1 d . . .
H58B H 0.5887 0.3893 0.9234 0.041 Uiso 1 1 calc R . .
H58A H 0.6903 0.3428 0.9308 0.041 Uiso 1 1 calc R . .
C59 C 0.5175(3) 0.2181(3) 0.9019(2) 0.0348(8) Uani 1 1 d . . .
H59B H 0.4811 0.2223 0.9393 0.042 Uiso 1 1 calc R . .
H59A H 0.5560 0.1661 0.9093 0.042 Uiso 1 1 calc R . .
C60 C 0.4234(3) 0.1832(3) 0.82778(19) 0.0319(7) Uani 1 1 d . . .
H60B H 0.3638 0.2147 0.8258 0.038 Uiso 1 1 calc R . .
H60A H 0.3808 0.1019 0.8120 0.038 Uiso 1 1 calc R . .
C61 C 0.5021(3) 0.2324(3) 0.78347(19) 0.0298(7) Uani 1 1 d . . .
H61B H 0.5352 0.1813 0.7688 0.036 Uiso 1 1 calc R . .
H61A H 0.4546 0.2470 0.7402 0.036 Uiso 1 1 calc R . .
O4 O 0.2919(6) 0.9203(6) 0.6378(3) 0.144(2) Uani 1 1 d DU . .
C62 C 0.282(2) 0.893(2) 0.5636(5) 0.119(7) Uani 0.521(14) 1 d PDU A 1
H62A H 0.2784 0.8179 0.5510 0.142 Uiso 0.521(14) 1 calc PR A 1
H62B H 0.3511 0.9469 0.5536 0.142 Uiso 0.521(14) 1 calc PR A 1
C63 C 0.1627(12) 0.8983(9) 0.5229(5) 0.081(4) Uani 0.521(14) 1 d PDU A 1
H63A H 0.1485 0.8918 0.4712 0.097 Uiso 0.521(14) 1 calc PR A 1
H63B H 0.0922 0.8430 0.5308 0.097 Uiso 0.521(14) 1 calc PR A 1
C64 C 0.1971(11) 1.0139(7) 0.5614(6) 0.067(3) Uani 0.521(14) 1 d PDU A 1
H64B H 0.1290 1.0358 0.5492 0.080 Uiso 0.521(14) 1 calc PR A 1
H64A H 0.2678 1.0691 0.5536 0.080 Uiso 0.521(14) 1 calc PR A 1
C65 C 0.2275(18) 0.9914(15) 0.6373(5) 0.083(3) Uani 0.521(14) 1 d PDU A 1
H65B H 0.2791 1.0614 0.6732 0.099 Uiso 0.521(14) 1 calc PR A 1
H65A H 0.1528 0.9539 0.6482 0.099 Uiso 0.521(14) 1 calc PR A 1
C62A C 0.270(2) 0.875(2) 0.5637(6) 0.122(8) Uani 0.479(14) 1 d PDU A 2
H62C H 0.2117 0.7971 0.5490 0.146 Uiso 0.479(14) 1 calc PR A 2
H62D H 0.3464 0.8805 0.5571 0.146 Uiso 0.479(14) 1 calc PR A 2
C63A C 0.2202(9) 0.9444(9) 0.5199(5) 0.054(3) Uani 0.479(14) 1 d PDU A 2
H63D H 0.2848 1.0145 0.5197 0.064 Uiso 0.479(14) 1 calc PR A 2
H63C H 0.1702 0.9033 0.4702 0.064 Uiso 0.479(14) 1 calc PR A 2
C64A C 0.1469(9) 0.9625(11) 0.5614(5) 0.060(3) Uani 0.479(14) 1 d PDU A 2
H64C H 0.0791 0.8931 0.5592 0.072 Uiso 0.479(14) 1 calc PR A 2
H64D H 0.1161 1.0177 0.5466 0.072 Uiso 0.479(14) 1 calc PR A 2
C65A C 0.2470(18) 1.0067(16) 0.6351(5) 0.107(7) Uani 0.479(14) 1 d PDU A 2
H65C H 0.3109 1.0792 0.6379 0.128 Uiso 0.479(14) 1 calc PR A 2
H65D H 0.2140 1.0132 0.6738 0.128 Uiso 0.479(14) 1 calc PR A 2

loop_
_atom_site_aniso_label
_atom_site_aniso_U_11
_atom_site_aniso_U_22
_atom_site_aniso_U_33
_atom_site_aniso_U_23
_atom_site_aniso_U_13
_atom_site_aniso_U_12
Rb1 0.02014(16) 0.02047(16) 0.03586(19) 0.00334(12) 0.00963(12) 0.00857(12)
C1 0.0161(14) 0.0249(15) 0.0217(15) 0.0031(12) 0.0061(11) 0.0127(12)
P1 0.0139(3) 0.0175(4) 0.0240(4) 0.0043(3) 0.0068(3) 0.0080(3)
C2 0.0207(15) 0.0203(15) 0.0251(16) 0.0051(12) 0.0100(12) 0.0104(12)
C3 0.0172(14) 0.0245(16) 0.0322(17) 0.0055(13) 0.0098(12) 0.0089(12)
C4 0.0223(16) 0.0217(16) 0.040(2) 0.0044(14) 0.0116(14) 0.0054(13)
C5 0.0348(19) 0.0221(16) 0.047(2) 0.0078(15) 0.0135(16) 0.0151(15)
C6 0.0290(18) 0.0295(18) 0.046(2) 0.0052(15) 0.0048(15) 0.0197(15)
C7 0.0201(15) 0.0235(16) 0.0356(18) 0.0023(13) 0.0067(13) 0.0108(13)
C8 0.0125(13) 0.0219(15) 0.0266(16) 0.0066(12) 0.0077(11) 0.0078(11)
C9 0.0165(14) 0.0222(15) 0.0314(17) 0.0052(13) 0.0092(12) 0.0078(12)
C10 0.0226(16) 0.0237(16) 0.0285(17) 0.0008(13) 0.0112(13) 0.0057(13)
C11 0.0234(16) 0.0301(17) 0.0273(17) 0.0107(14) 0.0101(13) 0.0084(14)
C12 0.0241(16) 0.0268(17) 0.0335(18) 0.0124(14) 0.0110(13) 0.0122(14)
C13 0.0174(14) 0.0203(15) 0.0314(17) 0.0043(12) 0.0078(12) 0.0086(12)
N1 0.0144(12) 0.0202(12) 0.0268(14) 0.0033(10) 0.0075(10) 0.0076(10)
C14 0.0149(14) 0.0162(14) 0.0282(16) 0.0012(12) 0.0052(12) 0.0058(11)
C15 0.0178(14) 0.0173(14) 0.0305(17) 0.0027(12) 0.0080(12) 0.0074(12)
C16 0.0187(15) 0.0250(16) 0.0346(18) 0.0020(13) 0.0092(13) 0.0093(13)
C17 0.0146(14) 0.0268(17) 0.0357(18) 0.0004(14) 0.0027(12) 0.0092(13)
C18 0.0262(17) 0.0305(17) 0.0246(16) 0.0049(13) 0.0030(13) 0.0141(14)
C19 0.0195(15) 0.0224(15) 0.0286(17) 0.0034(13) 0.0078(12) 0.0070(12)
C20 0.0243(16) 0.0324(18) 0.0307(18) 0.0102(14) 0.0099(13) 0.0094(14)
C21 0.037(2) 0.044(2) 0.039(2) 0.0099(17) 0.0197(17) 0.0161(18)
C22 0.049(2) 0.034(2) 0.048(2) 0.0178(18) 0.0221(19) 0.0148(18)
C23 0.0174(14) 0.0271(16) 0.0306(17) 0.0072(13) 0.0096(12) 0.0099(13)
C24 0.037(2) 0.044(2) 0.0322(19) 0.0070(16) 0.0129(15) 0.0227(18)
C25 0.0282(18) 0.0322(19) 0.043(2) 0.0129(16) 0.0085(15) 0.0088(15)
P2 0.0130(3) 0.0196(4) 0.0223(4) 0.0047(3) 0.0059(3) 0.0081(3)
C26 0.0139(13) 0.0178(14) 0.0269(16) 0.0058(12) 0.0057(11) 0.0076(11)
C27 0.0185(15) 0.0214(15) 0.0312(17) 0.0034(12) 0.0072(12) 0.0102(12)
C28 0.0202(16) 0.0261(17) 0.0310(18) -0.0016(13) 0.0016(13) 0.0080(13)
C29 0.0146(14) 0.0244(16) 0.0400(19) 0.0057(14) 0.0045(13) 0.0072(13)
C30 0.0177(15) 0.0265(16) 0.0402(19) 0.0093(14) 0.0121(13) 0.0112(13)
C31 0.0171(14) 0.0229(15) 0.0275(16) 0.0030(12) 0.0064(12) 0.0071(12)
C32 0.0139(14) 0.0248(15) 0.0284(16) 0.0089(12) 0.0073(12) 0.0086(12)
C33 0.0356(19) 0.0277(17) 0.0306(18) 0.0071(14) 0.0090(15) 0.0106(15)
C34 0.052(2) 0.039(2) 0.030(2) 0.0145(17) 0.0074(17) 0.0100(19)
C35 0.038(2) 0.036(2) 0.045(2) 0.0228(17) 0.0115(17) 0.0152(17)
C36 0.036(2) 0.0264(18) 0.052(2) 0.0141(16) 0.0174(17) 0.0159(16)
C37 0.0238(16) 0.0266(17) 0.0349(18) 0.0091(14) 0.0108(13) 0.0120(14)
N2 0.0142(12) 0.0214(13) 0.0242(13) 0.0044(10) 0.0049(10) 0.0085(10)
C38 0.0110(13) 0.0210(15) 0.0296(16) 0.0025(12) 0.0062(11) 0.0067(11)
C39 0.0154(14) 0.0236(15) 0.0279(16) 0.0033(12) 0.0067(12) 0.0072(12)
C40 0.0175(14) 0.0273(16) 0.0326(18) 0.0006(13) 0.0098(13) 0.0085(13)
C41 0.0183(15) 0.0219(15) 0.0379(19) 0.0015(13) 0.0086(13) 0.0100(13)
C42 0.0144(14) 0.0259(16) 0.0348(18) 0.0085(13) 0.0078(12) 0.0105(12)
C43 0.0150(14) 0.0200(14) 0.0276(16) 0.0048(12) 0.0054(12) 0.0069(12)
C44 0.0195(15) 0.0301(17) 0.0262(16) 0.0015(13) 0.0060(12) 0.0127(13)
C45 0.0270(18) 0.058(2) 0.0331(19) 0.0207(18) 0.0115(15) 0.0200(18)
C46 0.036(2) 0.037(2) 0.037(2) -0.0023(16) -0.0014(16) 0.0164(17)
C47 0.0222(15) 0.0257(16) 0.0259(16) 0.0064(13) 0.0053(12) 0.0139(13)
C48 0.0301(18) 0.0247(16) 0.0292(18) 0.0054(13) 0.0025(14) 0.0108(14)
C49 0.0266(17) 0.0319(18) 0.0331(18) 0.0094(14) 0.0099(14) 0.0156(15)
O1 0.0278(13) 0.0322(13) 0.0455(15) -0.0026(11) 0.0097(11) 0.0146(11)
C50 0.0206(16) 0.042(2) 0.041(2) 0.0065(16) 0.0091(14) 0.0137(15)
C51 0.035(2) 0.033(2) 0.082(3) -0.003(2) 0.015(2) 0.0180(18)
C52 0.042(3) 0.040(3) 0.108(4) -0.024(3) 0.001(3) 0.016(2)
C53 0.034(2) 0.037(2) 0.048(2) -0.0038(18) 0.0057(17) 0.0097(17)
O2 0.0222(12) 0.0401(14) 0.0391(14) 0.0062(11) 0.0051(10) 0.0149(11)
C54 0.0275(18) 0.045(2) 0.040(2) 0.0089(17) 0.0117(15) 0.0185(17)
C55 0.0250(19) 0.083(3) 0.039(2) 0.003(2) 0.0086(16) 0.020(2)
C56 0.0310(19) 0.059(3) 0.033(2) 0.0057(18) 0.0075(15) 0.0258(19)
C57 0.0306(19) 0.041(2) 0.046(2) 0.0129(17) 0.0159(16) 0.0188(17)
O3 0.0265(13) 0.0370(14) 0.0366(14) 0.0095(11) 0.0081(10) 0.0055(11)
C58 0.0304(18) 0.0356(19) 0.0332(19) 0.0058(15) 0.0078(15) 0.0124(16)
C59 0.039(2) 0.037(2) 0.035(2) 0.0118(16) 0.0180(16) 0.0179(17)
C60 0.0292(18) 0.0290(18) 0.040(2) 0.0074(15) 0.0166(15) 0.0115(15)
C61 0.0254(17) 0.0302(18) 0.0369(19) 0.0098(14) 0.0127(14) 0.0126(14)
O4 0.192(6) 0.199(7) 0.097(3) 0.077(4) 0.051(4) 0.128(5)
C62 0.200(17) 0.098(15) 0.095(6) 0.024(10) 0.031(12) 0.114(15)
C63 0.119(11) 0.070(7) 0.050(4) 0.010(5) 0.036(5) 0.031(8)
C64 0.066(8) 0.041(5) 0.112(8) 0.040(5) 0.049(6) 0.023(5)
C65 0.044(7) 0.102(10) 0.056(5) -0.018(5) -0.001(5) 0.004(6)
C62A 0.23(2) 0.108(16) 0.150(6) 0.069(11) 0.134(15) 0.136(18)
C63A 0.039(6) 0.057(7) 0.046(4) 0.010(4) 0.021(4) -0.004(4)
C64A 0.047(6) 0.068(9) 0.062(6) 0.009(6) 0.023(4) 0.019(5)
C65A 0.058(11) 0.165(18) 0.076(6) -0.063(8) 0.007(6) 0.056(15)

loop_
_atom_type_symbol
_atom_type_description
_atom_type_scat_dispersion_real
_atom_type_scat_dispersion_imag
_atom_type_scat_source
C C 0.0033 0.0016 'International Tables Vol C Tables 4.2.6.8 and 6.1.1.4'
H H 0.0000 0.0000 'International Tables Vol C Tables 4.2.6.8 and 6.1.1.4'
N N 0.0061 0.0033 'International Tables Vol C Tables 4.2.6.8 and 6.1.1.4'
O O 0.0106 0.0060 'International Tables Vol C Tables 4.2.6.8 and 6.1.1.4'
P P 0.1023 0.0942 'International Tables Vol C Tables 4.2.6.8 and 6.1.1.4'
Rb Rb -0.9393 2.9676 'International Tables Vol C Tables 4.2.6.8 and 6.1.1.4'

loop_
_geom_angle_atom_site_label_1
_geom_angle_atom_site_label_2
_geom_angle_atom_site_label_3
_geom_angle
N1 Rb1 O1 165.29(7)
N1 Rb1 O3 112.83(7)
O1 Rb1 O3 76.63(8)
N1 Rb1 O2 99.10(7)
O1 Rb1 O2 71.43(7)
O3 Rb1 O2 76.74(7)
N1 Rb1 N2 80.12(7)
O1 Rb1 N2 101.96(7)
O3 Rb1 N2 132.79(7)
O2 Rb1 N2 148.63(7)
N1 Rb1 C14 23.90(7)
O1 Rb1 C14 143.67(7)
O3 Rb1 C14 109.97(8)
O2 Rb1 C14 75.46(7)
N2 Rb1 C14 98.46(7)
N1 Rb1 C38 102.86(7)
O1 Rb1 C38 81.86(7)
O3 Rb1 C38 115.12(7)
O2 Rb1 C38 147.58(7)
N2 Rb1 C38 24.02(6)
C14 Rb1 C38 122.42(7)
P1 C1 P2 130.12(18)
P1 C1 H1 114.9
P2 C1 H1 114.9
N1 P1 C1 112.70(14)
N1 P1 C2 111.51(14)
C1 P1 C2 113.51(14)
N1 P1 C8 117.17(14)
C1 P1 C8 100.59(14)
C2 P1 C8 100.47(14)
C7 C2 C3 118.1(3)
C7 C2 P1 121.8(2)
C3 C2 P1 120.0(2)
C4 C3 C2 121.5(3)
C4 C3 H3 119.2
C2 C3 H3 119.2
C3 C4 C5 119.5(3)
C3 C4 H4 120.2
C5 C4 H4 120.2
C6 C5 C4 119.4(3)
C6 C5 H5 120.3
C4 C5 H5 120.3
C5 C6 C7 121.0(3)
C5 C6 H6 119.5
C7 C6 H6 119.5
C6 C7 C2 120.3(3)
C6 C7 H7 119.8
C2 C7 H7 119.8
C9 C8 C13 117.9(3)
C9 C8 P1 124.6(2)
C13 C8 P1 117.5(2)
C8 C9 C10 121.6(3)
C8 C9 H9 119.2
C10 C9 H9 119.2
C11 C10 C9 119.4(3)
C11 C10 H10 120.3
C9 C10 H10 120.3
C10 C11 C12 120.2(3)
C10 C11 H11 119.9
C12 C11 H11 119.9
C11 C12 C13 119.8(3)
C11 C12 H12 120.1
C13 C12 H12 120.1
C12 C13 C8 121.0(3)
C12 C13 H13 119.5
C8 C13 H13 119.5
C14 N1 P1 136.3(2)
C14 N1 Rb1 100.85(17)
P1 N1 Rb1 121.24(12)
N1 C14 C19 119.9(3)
N1 C14 C15 121.4(3)
C19 C14 C15 118.3(3)
N1 C14 Rb1 55.25(14)
C19 C14 Rb1 106.06(19)
C15 C14 Rb1 102.78(18)
C16 C15 C14 119.0(3)
C16 C15 C23 120.0(3)
C14 C15 C23 120.9(3)
C17 C16 C15 122.3(3)
C17 C16 H16 118.8
C15 C16 H16 118.8
C18 C17 C16 118.6(3)
C18 C17 H17 120.7
C16 C17 H17 120.7
C17 C18 C19 121.8(3)
C17 C18 H18 119.1
C19 C18 H18 119.1
C18 C19 C14 119.9(3)
C18 C19 C20 118.8(3)
C14 C19 C20 121.3(3)
C22 C20 C19 112.9(3)
C22 C20 C21 110.2(3)
C19 C20 C21 110.4(3)
C22 C20 H20 107.7
C19 C20 H20 107.7
C21 C20 H20 107.7
C20 C21 H1A 109.5
C20 C21 H21B 109.5
H1A C21 H21B 109.5
C20 C21 H21A 109.5
H1A C21 H21A 109.5
H21B C21 H21A 109.5
C20 C22 H22B 109.5
C20 C22 H22C 109.5
H22B C22 H22C 109.5
C20 C22 H22A 109.5
H22B C22 H22A 109.5
H22C C22 H22A 109.5
C15 C23 C24 111.2(3)
C15 C23 C25 112.9(3)
C24 C23 C25 109.5(3)
C15 C23 H23 107.7
C24 C23 H23 107.7
C25 C23 H23 107.7
C23 C24 H24B 109.5
C23 C24 H24C 109.5
H24B C24 H24C 109.5
C23 C24 H24A 109.5
H24B C24 H24A 109.5
H24C C24 H24A 109.5
C23 C25 H25B 109.5
C23 C25 H25C 109.5
H25B C25 H25C 109.5
C23 C25 H25A 109.5
H25B C25 H25A 109.5
H25C C25 H25A 109.5
N2 P2 C1 122.82(14)
N2 P2 C32 106.54(14)
C1 P2 C32 108.25(14)
N2 P2 C26 111.16(13)
C1 P2 C26 104.93(14)
C32 P2 C26 101.02(13)
C27 C26 C31 118.8(3)
C27 C26 P2 122.6(2)
C31 C26 P2 118.6(2)
C26 C27 C28 120.5(3)
C26 C27 H27 119.8
C28 C27 H27 119.8
C29 C28 C27 120.0(3)
C29 C28 H28 120.0
C27 C28 H28 120.0
C30 C29 C28 119.8(3)
C30 C29 H29 120.1
C28 C29 H29 120.1
C29 C30 C31 120.7(3)
C29 C30 H30 119.6
C31 C30 H30 119.6
C30 C31 C26 120.2(3)
C30 C31 H31 119.9
C26 C31 H31 119.9
C33 C32 C37 118.5(3)
C33 C32 P2 122.5(2)
C37 C32 P2 118.8(2)
C32 C33 C34 120.4(3)
C32 C33 H33 119.8
C34 C33 H33 119.8
C35 C34 C33 120.5(4)
C35 C34 H34 119.8
C33 C34 H34 119.8
C34 C35 C36 119.8(3)
C34 C35 H35 120.1
C36 C35 H35 120.1
C35 C36 C37 120.0(3)
C35 C36 H36 120.0
C37 C36 H36 120.0
C36 C37 C32 120.9(3)
C36 C37 H37 119.6
C32 C37 H37 119.6
C38 N2 P2 133.4(2)
C38 N2 Rb1 92.11(16)
P2 N2 Rb1 111.81(12)
N2 C38 C43 125.3(3)
N2 C38 C39 117.2(3)
C43 C38 C39 117.4(3)
N2 C38 Rb1 63.87(14)
C43 C38 Rb1 97.51(18)
C39 C38 Rb1 106.90(18)
C40 C39 C38 120.4(3)
C40 C39 C44 118.9(3)
C38 C39 C44 120.7(3)
C41 C40 C39 121.3(3)
C41 C40 H40 119.3
C39 C40 H40 119.3
C42 C41 C40 118.7(3)
C42 C41 H41 120.6
C40 C41 H41 120.6
C41 C42 C43 122.2(3)
C41 C42 H42 118.9
C43 C42 H42 118.9
C42 C43 C38 119.7(3)
C42 C43 C47 117.5(3)
C38 C43 C47 122.7(3)
C39 C44 C46 112.9(3)
C39 C44 C45 110.4(3)
C46 C44 C45 110.9(3)
C39 C44 H44 107.5
C46 C44 H44 107.5
C45 C44 H44 107.5
C44 C45 H45A 109.5
C44 C45 H45C 109.5
H45A C45 H45C 109.5
C44 C45 H45B 109.5
H45A C45 H45B 109.5
H45C C45 H45B 109.5
C44 C46 H46C 109.5
C44 C46 H46B 109.5
H46C C46 H46B 109.5
C44 C46 H46A 109.5
H46C C46 H46A 109.5
H46B C46 H46A 109.5
C43 C47 C48 113.2(3)
C43 C47 C49 111.2(3)
C48 C47 C49 109.6(3)
C43 C47 H47 107.5
C48 C47 H47 107.5
C49 C47 H47 107.5
C47 C48 H48A 109.5
C47 C48 H48C 109.5
H48A C48 H48C 109.5
C47 C48 H48B 109.5
H48A C48 H48B 109.5
H48C C48 H48B 109.5
C47 C49 H1B 109.5
C47 C49 H49B 109.5
H1B C49 H49B 109.5
C47 C49 H49A 109.5
H1B C49 H49A 109.5
H49B C49 H49A 109.5
C53 O1 C50 109.1(3)
C53 O1 Rb1 142.3(2)
C50 O1 Rb1 107.6(2)
O1 C50 C51 104.7(3)
O1 C50 H50A 110.8
C51 C50 H50A 110.8
O1 C50 H50B 110.8
C51 C50 H50B 110.8
H50A C50 H50B 108.9
C52 C51 C50 101.6(3)
C52 C51 H51A 111.4
C50 C51 H51A 111.4
C52 C51 H51B 111.4
C50 C51 H51B 111.4
H51A C51 H51B 109.3
C53 C52 C51 104.3(3)
C53 C52 H52A 110.9
C51 C52 H52A 110.9
C53 C52 H52B 110.9
C51 C52 H52B 110.9
H52A C52 H52B 108.9
O1 C53 C52 107.9(3)
O1 C53 H53A 110.1
C52 C53 H53A 110.1
O1 C53 H53B 110.1
C52 C53 H53B 110.1
H53A C53 H53B 108.4
C57 O2 C54 107.3(3)
C57 O2 Rb1 101.88(19)
C54 O2 Rb1 146.6(2)
O2 C54 C55 107.0(3)
O2 C54 H54B 110.3
C55 C54 H54B 110.3
O2 C54 H54A 110.3
C55 C54 H54A 110.3
H54B C54 H54A 108.6
C54 C55 C56 104.1(3)
C54 C55 H55B 110.9
C56 C55 H55B 110.9
C54 C55 H55A 110.9
C56 C55 H55A 110.9
H55B C55 H55A 108.9
C57 C56 C55 100.6(3)
C57 C56 H56A 111.7
C55 C56 H56A 111.7
C57 C56 H56B 111.7
C55 C56 H56B 111.7
H56A C56 H56B 109.4
O2 C57 C56 105.2(3)
O2 C57 H57A 110.7
C56 C57 H57A 110.7
O2 C57 H57B 110.7
C56 C57 H57B 110.7
H57A C57 H57B 108.8
C61 O3 C58 109.3(3)
C61 O3 Rb1 109.48(18)
C58 O3 Rb1 139.1(2)
O3 C58 C59 106.5(3)
O3 C58 H58B 110.4
C59 C58 H58B 110.4
O3 C58 H58A 110.4
C59 C58 H58A 110.4
H58B C58 H58A 108.6
C58 C59 C60 103.3(3)
C58 C59 H59B 111.1
C60 C59 H59B 111.1
C58 C59 H59A 111.1
C60 C59 H59A 111.1
H59B C59 H59A 109.1
C59 C60 C61 101.3(3)
C59 C60 H60B 111.5
C61 C60 H60B 111.5
C59 C60 H60A 111.5
C61 C60 H60A 111.5
H60B C60 H60A 109.3
O3 C61 C60 105.8(3)
O3 C61 H61B 110.6
C60 C61 H61B 110.6
O3 C61 H61A 110.6
C60 C61 H61A 110.6
H61B C61 H61A 108.7
C62A O4 C65 107.1(6)
C62 O4 C65 103.9(7)
C62A O4 C65A 105.0(7)
C62 O4 C65A 100.4(7)
O4 C62 C63 102.5(9)
O4 C62 H62A 111.3
C63 C62 H62A 111.3
O4 C62 H62B 111.3
C63 C62 H62B 111.3
H62A C62 H62B 109.2
C64 C63 C62 95.6(7)
C64 C63 H63A 112.6
C62 C63 H63A 112.6
C64 C63 H63B 112.6
C62 C63 H63B 112.6
H63A C63 H63B 110.1
C63 C64 C65 95.8(6)
C63 C64 H64B 112.6
C65 C64 H64B 112.6
C63 C64 H64A 112.6
C65 C64 H64A 112.6
H64B C64 H64A 110.1
O4 C65 C64 106.2(8)
O4 C65 H65B 110.5
C64 C65 H65B 110.5
O4 C65 H65A 110.5
C64 C65 H65A 110.5
H65B C65 H65A 108.7
O4 C62A C63A 106.3(8)
O4 C62A H62C 110.5
C63A C62A H62C 110.5
O4 C62A H62D 110.5
C63A C62A H62D 110.5
H62C C62A H62D 108.7
C64A C63A C62A 98.6(7)
C64A C63A H63D 112.0
C62A C63A H63D 112.0
C64A C63A H63C 112.0
C62A C63A H63C 112.0
H63D C63A H63C 109.7
C63A C64A C65A 97.3(7)
C63A C64A H64C 112.3
C65A C64A H64C 112.3
C63A C64A H64D 112.3
C65A C64A H64D 112.3
H64C C64A H64D 109.9
O4 C65A C64A 101.3(9)
O4 C65A H65C 111.5
C64A C65A H65C 111.5
O4 C65A H65D 111.5
C64A C65A H65D 111.5
H65C C65A H65D 109.3

loop_
_geom_bond_atom_site_label_1
_geom_bond_atom_site_label_2
_geom_bond_distance
Rb1 O1 2.865(2)
Rb1 O2 3.053(2)
Rb1 O3 2.947(2)
Rb1 N1 2.850(3)
Rb1 N2 3.092(3)
Rb1 C14 3.407(3)
Rb1 C38 3.441(3)
C1 P1 1.720(3)
C1 P2 1.726(3)
C1 H1 0.9500
P1 N1 1.582(3)
P1 C2 1.836(3)
P1 C8 1.846(3)
C2 C7 1.395(4)
C2 C3 1.402(4)
C3 C4 1.383(4)
C3 H3 0.9500
C4 C5 1.398(5)
C4 H4 0.9500
C5 C6 1.381(5)
C5 H5 0.9500
C6 C7 1.390(4)
C6 H6 0.9500
C7 H7 0.9500
C8 C9 1.389(4)
C8 C13 1.403(4)
C9 C10 1.396(4)
C9 H9 0.9500
C10 C11 1.384(4)
C10 H10 0.9500
C11 C12 1.390(5)
C11 H11 0.9500
C12 C13 1.393(4)
C12 H12 0.9500
C13 H13 0.9500
N1 C14 1.406(4)
C14 C19 1.409(4)
C14 C15 1.436(4)
C15 C16 1.393(4)
C15 C23 1.511(4)
C16 C17 1.383(5)
C16 H16 0.9500
C17 C18 1.382(5)
C17 H17 0.9500
C18 C19 1.398(4)
C18 H18 0.9500
C19 C20 1.531(4)
C20 C22 1.523(5)
C20 C21 1.534(5)
C20 H20 1.0000
C21 H1A 0.9800
C21 H21B 0.9800
C21 H21A 0.9800
C22 H22B 0.9800
C22 H22C 0.9800
C22 H22A 0.9800
C23 C24 1.529(5)
C23 C25 1.529(5)
C23 H23 1.0000
C24 H24B 0.9800
C24 H24C 0.9800
C24 H24A 0.9800
C25 H25B 0.9800
C25 H25C 0.9800
C25 H25A 0.9800
P2 N2 1.592(3)
P2 C32 1.829(3)
P2 C26 1.836(3)
C26 C27 1.394(4)
C26 C31 1.404(4)
C27 C28 1.395(4)
C27 H27 0.9500
C28 C29 1.394(5)
C28 H28 0.9500
C29 C30 1.375(5)
C29 H29 0.9500
C30 C31 1.389(4)
C30 H30 0.9500
C31 H31 0.9500
C32 C33 1.387(5)
C32 C37 1.396(4)
C33 C34 1.396(5)
C33 H33 0.9500
C34 C35 1.378(6)
C34 H34 0.9500
C35 C36 1.379(6)
C35 H35 0.9500
C36 C37 1.391(5)
C36 H36 0.9500
C37 H37 0.9500
N2 C38 1.402(4)
C38 C43 1.424(4)
C38 C39 1.425(4)
C39 C40 1.395(4)
C39 C44 1.524(4)
C40 C41 1.388(5)
C40 H40 0.9500
C41 C42 1.377(5)
C41 H41 0.9500
C42 C43 1.398(4)
C42 H42 0.9500
C43 C47 1.520(4)
C44 C46 1.529(5)
C44 C45 1.532(5)
C44 H44 1.0000
C45 H45A 0.9800
C45 H45C 0.9800
C45 H45B 0.9800
C46 H46C 0.9800
C46 H46B 0.9800
C46 H46A 0.9800
C47 C48 1.537(4)
C47 C49 1.540(5)
C47 H47 1.0000
C48 H48A 0.9800
C48 H48C 0.9800
C48 H48B 0.9800
C49 H1B 0.9800
C49 H49B 0.9800
C49 H49A 0.9800
O1 C53 1.418(4)
O1 C50 1.439(4)
C50 C51 1.516(5)
C50 H50A 0.9900
C50 H50B 0.9900
C51 C52 1.515(6)
C51 H51A 0.9900
C51 H51B 0.9900
C52 C53 1.489(6)
C52 H52A 0.9900
C52 H52B 0.9900
C53 H53A 0.9900
C53 H53B 0.9900
O2 C57 1.417(4)
O2 C54 1.455(4)
C54 C55 1.514(5)
C54 H54B 0.9900
C54 H54A 0.9900
C55 C56 1.521(5)
C55 H55B 0.9900
C55 H55A 0.9900
C56 C57 1.521(5)
C56 H56A 0.9900
C56 H56B 0.9900
C57 H57A 0.9900
C57 H57B 0.9900
O3 C61 1.435(4)
O3 C58 1.447(4)
C58 C59 1.513(5)
C58 H58B 0.9900
C58 H58A 0.9900
C59 C60 1.521(5)
C59 H59B 0.9900
C59 H59A 0.9900
C60 C61 1.525(5)
C60 H60B 0.9900
C60 H60A 0.9900
C61 H61B 0.9900
C61 H61A 0.9900
O4 C62A 1.457(9)
O4 C62 1.457(9)
O4 C65 1.468(9)
O4 C65A 1.469(9)
C62 C63 1.543(10)
C62 H62A 0.9900
C62 H62B 0.9900
C63 C64 1.507(9)
C63 H63A 0.9900
C63 H63B 0.9900
C64 C65 1.548(9)
C64 H64B 0.9900
C64 H64A 0.9900
C65 H65B 0.9900
C65 H65A 0.9900
C62A C63A 1.518(9)
C62A H62C 0.9900
C62A H62D 0.9900
C63A C64A 1.476(8)
C63A H63D 0.9900
C63A H63C 0.9900
C64A C65A 1.540(9)
C64A H64C 0.9900
C64A H64D 0.9900
C65A H65C 0.9900
C65A H65D 0.9900

loop_
_geom_torsion_atom_site_label_1
_geom_torsion_atom_site_label_2
_geom_torsion_atom_site_label_3
_geom_torsion_atom_site_label_4
_geom_torsion
P2 C1 P1 N1 35.4(3)
P2 C1 P1 C2 -92.6(2)
P2 C1 P1 C8 161.0(2)
N1 P1 C2 C7 19.5(3)
C1 P1 C2 C7 148.1(3)
C8 P1 C2 C7 -105.4(3)
N1 P1 C2 C3 -162.5(2)
C1 P1 C2 C3 -33.9(3)
C8 P1 C2 C3 72.6(3)
C7 C2 C3 C4 -0.8(5)
P1 C2 C3 C4 -178.9(3)
C2 C3 C4 C5 -0.3(5)
C3 C4 C5 C6 1.4(5)
C4 C5 C6 C7 -1.4(6)
C5 C6 C7 C2 0.2(6)
C3 C2 C7 C6 0.9(5)
P1 C2 C7 C6 178.9(3)
N1 P1 C8 C9 -117.8(3)
C1 P1 C8 C9 119.7(3)
C2 P1 C8 C9 3.1(3)
N1 P1 C8 C13 60.8(3)
C1 P1 C8 C13 -61.7(3)
C2 P1 C8 C13 -178.3(2)
C13 C8 C9 C10 2.5(4)
P1 C8 C9 C10 -178.9(2)
C8 C9 C10 C11 -1.8(5)
C9 C10 C11 C12 0.0(5)
C10 C11 C12 C13 0.9(5)
C11 C12 C13 C8 -0.1(5)
C9 C8 C13 C12 -1.6(4)
P1 C8 C13 C12 179.7(2)
C1 P1 N1 C14 -162.6(3)
C2 P1 N1 C14 -33.5(3)
C8 P1 N1 C14 81.4(3)
C1 P1 N1 Rb1 35.15(19)
C2 P1 N1 Rb1 164.17(13)
C8 P1 N1 Rb1 -80.88(16)
O1 Rb1 N1 C14 40.1(4)
O3 Rb1 N1 C14 -87.96(18)
O2 Rb1 N1 C14 -8.61(19)
N2 Rb1 N1 C14 139.59(18)
C38 Rb1 N1 C14 147.38(18)
O1 Rb1 N1 P1 -152.3(2)
O3 Rb1 N1 P1 79.67(15)
O2 Rb1 N1 P1 159.02(14)
N2 Rb1 N1 P1 -52.78(14)
C14 Rb1 N1 P1 167.6(3)
C38 Rb1 N1 P1 -44.99(16)
P1 N1 C14 C19 106.0(4)
Rb1 N1 C14 C19 -89.4(3)
P1 N1 C14 C15 -80.9(4)
Rb1 N1 C14 C15 83.8(3)
P1 N1 C14 Rb1 -164.6(3)
O1 Rb1 C14 N1 -163.99(16)
O3 Rb1 C14 N1 101.49(18)
O2 Rb1 C14 N1 171.22(19)
N2 Rb1 C14 N1 -40.22(18)
C38 Rb1 C14 N1 -38.5(2)
N1 Rb1 C14 C19 115.6(3)
O1 Rb1 C14 C19 -48.4(2)
O3 Rb1 C14 C19 -142.92(19)
O2 Rb1 C14 C19 -73.19(19)
N2 Rb1 C14 C19 75.4(2)
C38 Rb1 C14 C19 77.1(2)
N1 Rb1 C14 C15 -119.6(3)
O1 Rb1 C14 C15 76.4(2)
O3 Rb1 C14 C15 -18.1(2)
O2 Rb1 C14 C15 51.65(19)
N2 Rb1 C14 C15 -159.79(19)
C38 Rb1 C14 C15 -158.07(18)
N1 C14 C15 C16 -175.7(3)
C19 C14 C15 C16 -2.4(4)
Rb1 C14 C15 C16 -118.8(3)
N1 C14 C15 C23 5.9(4)
C19 C14 C15 C23 179.2(3)
Rb1 C14 C15 C23 62.8(3)
C14 C15 C16 C17 1.8(5)
C23 C15 C16 C17 -179.7(3)
C15 C16 C17 C18 -0.6(5)
C16 C17 C18 C19 0.0(5)
C17 C18 C19 C14 -0.7(5)
C17 C18 C19 C20 179.8(3)
N1 C14 C19 C18 175.2(3)
C15 C14 C19 C18 1.9(4)
Rb1 C14 C19 C18 116.5(3)
N1 C14 C19 C20 -5.3(4)
C15 C14 C19 C20 -178.7(3)
Rb1 C14 C19 C20 -64.0(3)
C18 C19 C20 C22 51.6(4)
C14 C19 C20 C22 -127.9(3)
C18 C19 C20 C21 -72.3(4)
C14 C19 C20 C21 108.2(4)
C16 C15 C23 C24 -73.1(4)
C14 C15 C23 C24 105.3(3)
C16 C15 C23 C25 50.5(4)
C14 C15 C23 C25 -131.1(3)
P1 C1 P2 N2 -70.0(3)
P1 C1 P2 C32 54.7(3)
P1 C1 P2 C26 161.9(2)
N2 P2 C26 C27 -151.0(2)
C1 P2 C26 C27 -16.2(3)
C32 P2 C26 C27 96.3(3)
N2 P2 C26 C31 30.5(3)
C1 P2 C26 C31 165.3(2)
C32 P2 C26 C31 -82.3(3)
C31 C26 C27 C28 -0.4(4)
P2 C26 C27 C28 -178.9(2)
C26 C27 C28 C29 0.4(5)
C27 C28 C29 C30 -0.2(5)
C28 C29 C30 C31 0.0(5)
C29 C30 C31 C26 0.0(5)
C27 C26 C31 C30 0.2(4)
P2 C26 C31 C30 178.8(2)
N2 P2 C32 C33 -11.5(3)
C1 P2 C32 C33 -145.4(3)
C26 P2 C32 C33 104.7(3)
N2 P2 C32 C37 174.2(2)
C1 P2 C32 C37 40.3(3)
C26 P2 C32 C37 -69.6(3)
C37 C32 C33 C34 -0.5(5)
P2 C32 C33 C34 -174.8(3)
C32 C33 C34 C35 0.3(6)
C33 C34 C35 C36 -0.3(6)
C34 C35 C36 C37 0.6(6)
C35 C36 C37 C32 -0.8(5)
C33 C32 C37 C36 0.8(5)
P2 C32 C37 C36 175.3(3)
C1 P2 N2 C38 -96.4(3)
C32 P2 N2 C38 138.1(3)
C26 P2 N2 C38 28.9(3)
C1 P2 N2 Rb1 19.22(18)
C32 P2 N2 Rb1 -106.25(13)
C26 P2 N2 Rb1 144.56(12)
N1 Rb1 N2 C38 161.04(18)
O1 Rb1 N2 C38 -33.79(18)
O3 Rb1 N2 C38 49.0(2)
O2 Rb1 N2 C38 -107.66(19)
C14 Rb1 N2 C38 176.44(17)
N1 Rb1 N2 P2 21.99(12)
O1 Rb1 N2 P2 -172.83(12)
O3 Rb1 N2 P2 -90.07(14)
O2 Rb1 N2 P2 113.29(15)
C14 Rb1 N2 P2 37.39(13)
C38 Rb1 N2 P2 -139.0(2)
P2 N2 C38 C43 42.9(4)
Rb1 N2 C38 C43 -80.3(3)
P2 N2 C38 C39 -140.4(3)
Rb1 N2 C38 C39 96.4(2)
P2 N2 C38 Rb1 123.1(3)
N1 Rb1 C38 N2 -19.16(18)
O1 Rb1 C38 N2 146.66(18)
O3 Rb1 C38 N2 -142.30(16)
O2 Rb1 C38 N2 112.29(18)
C14 Rb1 C38 N2 -4.2(2)
N1 Rb1 C38 C43 106.64(19)
O1 Rb1 C38 C43 -87.53(19)
O3 Rb1 C38 C43 -16.5(2)
O2 Rb1 C38 C43 -121.90(19)
N2 Rb1 C38 C43 125.8(3)
C14 Rb1 C38 C43 121.64(18)
N1 Rb1 C38 C39 -131.7(2)
O1 Rb1 C38 C39 34.1(2)
O3 Rb1 C38 C39 105.2(2)
O2 Rb1 C38 C39 -0.2(3)
N2 Rb1 C38 C39 -112.5(3)
C14 Rb1 C38 C39 -116.7(2)
N2 C38 C39 C40 177.1(3)
C43 C38 C39 C40 -6.0(4)
Rb1 C38 C39 C40 -114.1(3)
N2 C38 C39 C44 -1.3(4)
C43 C38 C39 C44 175.7(3)
Rb1 C38 C39 C44 67.5(3)
C38 C39 C40 C41 2.6(5)
C44 C39 C40 C41 -179.0(3)
C39 C40 C41 C42 1.6(5)
C40 C41 C42 C43 -2.4(5)
C41 C42 C43 C38 -1.1(5)
C41 C42 C43 C47 175.9(3)
N2 C38 C43 C42 -178.1(3)
C39 C38 C43 C42 5.2(4)
Rb1 C38 C43 C42 118.7(3)
N2 C38 C43 C47 5.0(5)
C39 C38 C43 C47 -171.7(3)
Rb1 C38 C43 C47 -58.2(3)
C40 C39 C44 C46 49.2(4)
C38 C39 C44 C46 -132.4(3)
C40 C39 C44 C45 -75.6(4)
C38 C39 C44 C45 102.8(3)
C42 C43 C47 C48 64.4(4)
C38 C43 C47 C48 -118.6(3)
C42 C43 C47 C49 -59.5(4)
C38 C43 C47 C49 117.5(3)
N1 Rb1 O1 C53 -32.7(6)
O3 Rb1 O1 C53 99.1(4)
O2 Rb1 O1 C53 18.8(4)
N2 Rb1 O1 C53 -129.4(4)
C14 Rb1 O1 C53 -6.5(5)
C38 Rb1 O1 C53 -142.6(4)
N1 Rb1 O1 C50 160.6(3)
O3 Rb1 O1 C50 -67.6(2)
O2 Rb1 O1 C50 -147.9(2)
N2 Rb1 O1 C50 63.9(2)
C14 Rb1 O1 C50 -173.25(19)
C38 Rb1 O1 C50 50.7(2)
C53 O1 C50 C51 25.5(4)
Rb1 O1 C50 C51 -163.0(2)
O1 C50 C51 C52 -34.7(5)
C50 C51 C52 C53 31.2(5)
C50 O1 C53 C52 -5.2(5)
Rb1 O1 C53 C52 -171.8(3)
C51 C52 C53 O1 -17.1(6)
N1 Rb1 O2 C57 88.3(2)
O1 Rb1 O2 C57 -80.1(2)
O3 Rb1 O2 C57 -160.2(2)
N2 Rb1 O2 C57 2.4(3)
C14 Rb1 O2 C57 84.7(2)
C38 Rb1 O2 C57 -43.9(3)
N1 Rb1 O2 C54 -62.1(4)
O1 Rb1 O2 C54 129.5(4)
O3 Rb1 O2 C54 49.3(4)
N2 Rb1 O2 C54 -148.1(3)
C14 Rb1 O2 C54 -65.7(4)
C38 Rb1 O2 C54 165.6(3)
C57 O2 C54 C55 12.7(4)
Rb1 O2 C54 C55 162.4(3)
O2 C54 C55 C56 12.9(5)
C54 C55 C56 C57 -31.2(4)
C54 O2 C57 C56 -33.5(4)
Rb1 O2 C57 C56 163.0(2)
C55 C56 C57 O2 40.2(4)
N1 Rb1 O3 C61 128.43(19)
O1 Rb1 O3 C61 -39.71(19)
O2 Rb1 O3 C61 34.02(19)
N2 Rb1 O3 C61 -133.74(19)
C14 Rb1 O3 C61 102.9(2)
C38 Rb1 O3 C61 -113.9(2)
N1 Rb1 O3 C58 -32.1(3)
O1 Rb1 O3 C58 159.7(3)
O2 Rb1 O3 C58 -126.5(3)
N2 Rb1 O3 C58 65.7(3)
C14 Rb1 O3 C58 -57.6(3)
C38 Rb1 O3 C58 85.5(3)
C61 O3 C58 C59 3.7(4)
Rb1 O3 C58 C59 164.3(2)
O3 C58 C59 C60 -25.4(4)
C58 C59 C60 C61 35.7(3)
C58 O3 C61 C60 19.6(3)
Rb1 O3 C61 C60 -147.1(2)
C59 C60 C61 O3 -34.4(3)
C62A O4 C62 C63 83(7)
C65 O4 C62 C63 -28.6(18)
C65A O4 C62 C63 -38.9(18)
O4 C62 C63 C64 54.4(15)
C62 C63 C64 C65 -55.0(13)
C62A O4 C65 C64 -16(2)
C62 O4 C65 C64 -7.3(19)
C65A O4 C65 C64 64(3)
C63 C64 C65 O4 40.7(16)
C62 O4 C62A C63A -56(5)
C65 O4 C62A C63A 15(2)
C65A O4 C62A C63A 4(2)
O4 C62A C63A C64A -37(2)
C62A C63A C64A C65A 52.3(16)
C62A O4 C65A C64A 29.0(19)
C62 O4 C65A C64A 36.7(18)
C65 O4 C65A C64A -74(4)
C63A C64A C65A O4 -51.7(15)
